data_7227854
loop_
_publ_author_name
'Robin, Julien'
'Audebrand, Nathalie'
'Poriel, Cyril'
'Canivet, Jer\^ome'
'Calvez, Guillaume'
'Roisnel, Thierry'
'Dorcet, Vincent'
'Roussel, Pascal'

_publ_section_title
;
 A series of chiral metal--organic frameworks based on fluorene di- and
 tetra-carboxylates: syntheses, crystal structures and luminescence
 properties
;
_journal_issue 15
_journal_name_full CrystEngComm
_journal_page_first 2042
_journal_paper_doi 10.1039/C7CE00108H
_journal_volume 19
_journal_year 2017
_chemical_absolute_configuration syn
_chemical_formula_sum 'C106 H112 Cu4 O20'
_chemical_formula_weight 1960.11
_space_group_crystal_system triclinic
_space_group_IT_number 1
_space_group_name_Hall 'P 1'
_space_group_name_H-M_alt 'P 1'
_symmetry_space_group_name_Hall 'P 1'
_symmetry_space_group_name_H-M 'P 1'
_atom_sites_solution_hydrogens geom
_audit_creation_method SHELXL-2014/7
_audit_update_record
;
2016-11-28 deposited with the CCDC.
2017-03-15 downloaded from the CCDC.
;
_cell_angle_alpha 98.5544(13)
_cell_angle_beta 94.0136(13)
_cell_angle_gamma 108.0016(12)
_cell_formula_units_Z 1
_cell_length_a 13.2142(5)
_cell_length_b 13.8021(5)
_cell_length_c 15.1080(5)
_cell_measurement_reflns_used 6569
_cell_measurement_temperature 150(2)
_cell_measurement_theta_max 26.28
_cell_measurement_theta_min 2.72
_cell_volume 2571.64(16)
_computing_structure_refinement 'SHELXL-2014/7 (Sheldrick, 2014)'
_diffrn_ambient_temperature 150(2)
_diffrn_measured_fraction_theta_full 0.999
_diffrn_measured_fraction_theta_max 0.987
_diffrn_measurement_device_type 'APEXII, Bruker-AXS'
_diffrn_measurement_method 'CCD rotation images, thin slices'
_diffrn_radiation_monochromator graphite
_diffrn_radiation_type MoK\a
_diffrn_radiation_wavelength 0.71073
_diffrn_reflns_av_R_equivalents 0.0320
_diffrn_reflns_av_unetI/netI 0.0841
_diffrn_reflns_Laue_measured_fraction_full 0.999
_diffrn_reflns_Laue_measured_fraction_max 0.987
_diffrn_reflns_limit_h_max 17
_diffrn_reflns_limit_h_min -16
_diffrn_reflns_limit_k_max 16
_diffrn_reflns_limit_k_min -17
_diffrn_reflns_limit_l_max 19
_diffrn_reflns_limit_l_min -17
_diffrn_reflns_number 30835
_diffrn_reflns_point_group_measured_fraction_full 0.999
_diffrn_reflns_point_group_measured_fraction_max 0.987
_diffrn_reflns_theta_full 25.242
_diffrn_reflns_theta_max 27.554
_diffrn_reflns_theta_min 1.373
_diffrn_source 'fine-focus sealed tube'
_exptl_absorpt_coefficient_mu 0.881
_exptl_absorpt_correction_T_max 0.7456
_exptl_absorpt_correction_T_min 0.6670
_exptl_absorpt_correction_type multi-scan
_exptl_absorpt_process_details
;
 [Sheldrick, G.M. (2002). SADABS Bruker AXS Inc., Madison, Wisconsin, USA]
;
_exptl_crystal_colour blue
_exptl_crystal_density_diffrn 1.266
_exptl_crystal_description prism
_exptl_crystal_F_000 1024
_exptl_crystal_size_max 0.37
_exptl_crystal_size_mid 0.22
_exptl_crystal_size_min 0.11
_refine_diff_density_max 1.770
_refine_diff_density_min -0.944
_refine_diff_density_rms 0.177
_refine_ls_abs_structure_details
;
 Refined as an inversion twin.
;
_refine_ls_abs_structure_Flack 0.17(3)
_refine_ls_extinction_coef 0.0035(7)
_refine_ls_extinction_expression Fc^*^=kFc[1+0.001xFc^2^\l^3^/sin(2\q)]^-1/4^
_refine_ls_extinction_method 'SHELXL-2014/7 (Sheldrick 2014'
_refine_ls_goodness_of_fit_ref 1.059
_refine_ls_hydrogen_treatment constr
_refine_ls_matrix_type full
_refine_ls_number_parameters 895
_refine_ls_number_reflns 20824
_refine_ls_number_restraints 61
_refine_ls_restrained_S_all 1.065
_refine_ls_R_factor_all 0.0996
_refine_ls_R_factor_gt 0.0732
_refine_ls_shift/su_max 0.002
_refine_ls_shift/su_mean 0.000
_refine_ls_structure_factor_coef Fsqd
_refine_ls_weighting_details 'w=1/[\s^2^(Fo^2^)+(0.1332P)^2^] where P=(Fo^2^+2Fc^2^)/3'
_refine_ls_weighting_scheme calc
_refine_ls_wR_factor_gt 0.2015
_refine_ls_wR_factor_ref 0.2233
_reflns_Friedel_coverage 1.000
_reflns_Friedel_fraction_full 0.999
_reflns_Friedel_fraction_max 0.987
_reflns_number_gt 14554
_reflns_number_total 20824
_reflns_threshold_expression 'I > 2\s(I)'
_cod_data_source_file c7ce00108h2.cif
_cod_data_source_block shelx
_cod_depositor_comments 'Adding full bibliography for 7227853--7227856.cif.'
_cod_database_code 7227854
_shelx_shelxl_version_number 2014/7
_shelx_space_group_comment
;
The symmetry employed for this shelxl refinement is uniquely defined
by the following loop, which should always be used as a source of
symmetry information in preference to the above space-group names.
They are only intended as comments.
;

loop_
_space_group_symop_operation_xyz
'x, y, z'

loop_
_atom_site_label
_atom_site_type_symbol
_atom_site_fract_x
_atom_site_fract_y
_atom_site_fract_z
_atom_site_U_iso_or_equiv
_atom_site_adp_type
_atom_site_occupancy
_atom_site_site_symmetry_order
_atom_site_calc_flag
_atom_site_refinement_flags_posn
_atom_site_refinement_flags_adp
Cu1 Cu 0.12030(9) -1.02799(9) -0.43826(8) 0.0159(4) Uani 1 1 d . .
Cu2 Cu 0.22616(9) 0.05883(8) -0.05100(8) 0.0144(3) Uani 1 1 d . .
Cu3 Cu 0.15792(9) 0.01115(9) 0.10073(8) 0.0147(3) Uani 1 1 d . .
Cu4 Cu 0.26373(9) -0.90196(9) -0.51199(8) 0.0155(3) Uani 1 1 d . .
O1 O 0.1016(7) -0.0387(7) 0.2246(6) 0.024(2) Uani 1 1 d . .
O2 O 0.1774(8) 0.1594(7) 0.1320(6) 0.027(2) Uani 1 1 d . .
O3 O 1.0733(7) -0.9701(7) -0.0896(6) 0.0255(19) Uani 1 1 d D .
O4 O 0.1397(7) -0.9078(6) -0.3436(6) 0.0317(12) Uani 1 1 d . .
O5 O 0.0074(6) -1.1417(5) -0.3780(5) 0.0317(12) Uani 1 1 d . .
O6 O 0.1275(7) -1.1313(7) -0.5411(6) 0.0381(14) Uani 1 1 d . .
O7 O 0.2116(8) -0.0886(7) -0.0825(6) 0.0283(17) Uani 1 1 d . .
O8 O 0.1551(8) -0.1280(7) 0.0476(6) 0.0283(17) Uani 1 1 d D .
O9 O 1.0162(7) -1.0126(7) 0.0356(6) 0.032(2) Uani 1 1 d . .
O10 O 0.2367(8) 0.1997(7) 0.0026(6) 0.032(2) Uani 1 1 d . .
O11 O 0.3674(7) -0.9299(7) -0.4278(6) 0.033(2) Uani 1 1 d D .
O12 O 0.1409(7) -0.8914(8) -0.5899(7) 0.0377(11) Uani 1 1 d . .
O13 O 0.3676(7) 0.0792(8) 0.0114(6) 0.0323(19) Uani 1 1 d D .
O14 O 0.2411(6) -1.0457(8) -0.3737(7) 0.0377(11) Uani 1 1 d D .
O15 O 0.0211(7) -0.9797(8) -0.5105(7) 0.0377(11) Uani 1 1 d . .
O16 O 0.2415(7) -0.7980(6) -0.4203(6) 0.0317(12) Uani 1 1 d . .
O17 O 0.2617(7) -1.0240(7) -0.5965(6) 0.0381(14) Uani 1 1 d . .
O20 O 0.2845(7) 0.1093(7) -0.1732(6) 0.028(2) Uani 1 1 d . .
O21 O 0.3770(7) -0.8129(6) -0.5928(6) 0.0381(14) Uani 1 1 d . .
O22 O 0.3097(7) 0.0416(8) 0.1453(7) 0.0323(19) Uani 1 1 d . .
C1 C 0.1215(10) -0.7485(9) -0.2158(9) 0.0203(18) Uani 1 1 d . .
H1 H 0.0915 -0.8161 -0.2065 0.024 Uiso 1 1 calc R U
C2 C 0.1661(11) 0.6174(10) 0.2908(9) 0.0222(19) Uani 1 1 d . .
C3 C 0.6783(10) -1.0372(10) -0.1449(9) 0.025(2) Uani 1 1 d . .
C4 C 0.6987(10) -1.0658(9) -0.0621(9) 0.0251(16) Uani 1 1 d . .
H4 H 0.6436 -1.0910 -0.0280 0.030 Uiso 1 1 calc R U
C5 C 0.1558(10) -0.5653(9) -0.1695(9) 0.019(2) Uani 1 1 d . .
C6 C 0.8722(10) -0.9848(10) -0.1643(9) 0.026(2) Uani 1 1 d . .
H6 H 0.9284 -0.9590 -0.1971 0.031 Uiso 1 1 calc R U
C7 C 0.7284(9) -0.9632(9) -0.2784(8) 0.027(2) Uani 1 1 d D .
C8 C 0.2233(10) 0.5363(10) 0.1662(9) 0.021(3) Uani 1 1 d . .
C9 C 0.1860(10) -0.8207(10) -0.3547(8) 0.0192(16) Uani 1 1 d . .
C10 C 0.7679(10) -0.9945(10) -0.1944(9) 0.023(3) Uani 1 1 d . .
C11 C 0.4748(10) -1.0673(10) -0.1799(9) 0.0251(16) Uani 1 1 d . .
H11 H 0.4560 -1.0958 -0.1290 0.030 Uiso 1 1 calc R U
C12 C 0.8053(11) 0.1120(10) 0.2526(9) 0.0240(15) Uani 1 1 d . .
C13 C 0.2070(11) -0.3902(10) -0.1703(9) 0.0239(14) Uani 1 1 d . .
C14 C 0.1042(11) -0.4405(9) -0.0497(9) 0.0239(14) Uani 1 1 d . .
H14 H 0.0654 -0.4921 -0.0205 0.029 Uiso 1 1 calc R U
C15 C 0.1758(10) -0.7302(10) -0.2927(8) 0.0192(16) Uani 1 1 d . .
C16 C 0.1622(10) 0.3512(10) 0.1856(9) 0.027(2) Uani 1 1 d . .
C17 C 0.2501(9) -0.4322(10) -0.2487(8) 0.0239(14) Uani 1 1 d D .
C18 C 0.2637(10) 0.4084(10) 0.0612(9) 0.027(2) Uani 1 1 d . .
H18 H 0.2925 0.3900 0.0093 0.032 Uiso 1 1 calc R U
C20 C 0.2730(10) 0.5138(9) 0.0903(8) 0.021(2) Uani 1 1 d . .
H20 H 0.3102 0.5655 0.0604 0.026 Uiso 1 1 calc R U
C21 C 0.5291(10) -0.9765(11) -0.3308(10) 0.029(2) Uani 1 1 d . .
H21 H 0.5467 -0.9460 -0.3810 0.035 Uiso 1 1 calc R U
C22 C 0.1736(11) -0.2603(10) -0.0589(9) 0.0239(14) Uani 1 1 d . .
C23 C 0.8898(10) -1.0159(9) -0.0810(9) 0.022(2) Uani 1 1 d . .
C24 C 0.9891(11) 0.1328(10) 0.2938(9) 0.0253(19) Uani 1 1 d . .
H24 H 1.0604 0.1532 0.2831 0.030 Uiso 1 1 calc R U
C25 C 0.1547(12) 0.7013(10) 0.3486(9) 0.0267(18) Uani 1 1 d . .
H25 H 0.1148 0.6902 0.3967 0.032 Uiso 1 1 calc R U
C26 C 0.2186(10) -0.2891(9) -0.1366(8) 0.021(2) Uani 1 1 d . .
H26 H 0.2575 -0.2376 -0.1659 0.025 Uiso 1 1 calc R U
C27 C 0.9094(10) 0.1416(9) 0.2323(9) 0.0253(19) Uani 1 1 d . .
H27 H 0.9261 0.1665 0.1794 0.030 Uiso 1 1 calc R U
C28 C 0.4979(10) 0.0769(11) 0.1266(9) 0.0257(15) Uani 1 1 d . .
C29 C 0.4219(9) -1.0121(10) -0.3136(8) 0.020(2) Uani 1 1 d . .
C30 C 0.1813(9) -0.1500(9) -0.0305(7) 0.015(2) Uani 1 1 d D .
C31 C 0.5804(9) 0.1086(9) 0.0778(8) 0.0257(15) Uani 1 1 d . .
H31 H 0.5674 0.1182 0.0190 0.031 Uiso 1 1 calc R U
C32 C 0.2251(10) -0.6264(9) -0.3062(8) 0.020(2) Uani 1 1 d . .
H32 H 0.2653 -0.6125 -0.3537 0.024 Uiso 1 1 calc R U
C33 C 0.2696(11) 0.7414(9) 0.2054(9) 0.0267(18) Uani 1 1 d . .
H33 H 0.3083 0.7563 0.1573 0.032 Uiso 1 1 calc R U
C34 C 0.1125(9) -0.6634(8) -0.1519(9) 0.0203(18) Uani 1 1 d . .
H34 H 0.0786 -0.6748 -0.1007 0.024 Uiso 1 1 calc R U
C35 C 0.6229(10) 0.0744(11) 0.2512(9) 0.025(3) Uani 1 1 d . .
C36 C 0.3807(10) 0.0636(9) 0.0924(7) 0.0196(11) Uani 1 1 d D .
C37 C 0.3966(10) -1.0576(10) -0.2410(9) 0.022(2) Uani 1 1 d . .
H37 H 0.3250 -1.0830 -0.2319 0.026 Uiso 1 1 calc R U
C38 C 0.6079(9) -0.9876(9) -0.2717(8) 0.029(2) Uani 1 1 d . .
C39 C 0.2120(11) 0.3316(10) 0.1091(9) 0.0241(19) Uani 1 1 d . .
C40 C 0.9593(11) 0.0923(10) 0.3729(9) 0.0240(15) Uani 1 1 d . .
C41 C 0.1146(10) -0.3389(9) -0.0175(8) 0.021(2) Uani 1 1 d . .
H41 H 0.0818 -0.3227 0.0325 0.025 Uiso 1 1 calc R U
C42 C 0.2021(10) 0.7991(9) 0.3343(9) 0.024(3) Uani 1 1 d . .
C43 C 0.5185(11) 0.0606(10) 0.2144(9) 0.0257(15) Uani 1 1 d . .
H43 H 0.4622 0.0403 0.2485 0.031 Uiso 1 1 calc R U
C44 C 0.1672(10) 0.4579(10) 0.2114(8) 0.0222(19) Uani 1 1 d . .
C45 C 0.3693(12) -0.396(2) -0.2561(16) 0.162(5) Uani 1 1 d D .
H45A H 0.3756 -0.4152 -0.3194 0.194 Uiso 1 1 calc R U
H45B H 0.3916 -0.3210 -0.2436 0.194 Uiso 1 1 calc R U
C46 C 0.8032(9) -1.0553(9) -0.0329(9) 0.0251(16) Uani 1 1 d . .
H46 H 0.8175 -1.0754 0.0214 0.030 Uiso 1 1 calc R U
C47 C 0.2080(10) 0.2223(10) 0.0772(9) 0.0241(19) Uani 1 1 d . .
C48 C 0.0045(7) 0.4608(6) 0.2906(7) 0.0210(14) Uani 1 1 d D .
H48A H -0.0164 0.3864 0.2875 0.025 Uiso 1 1 calc R U
H48B H -0.0166 0.4898 0.3460 0.025 Uiso 1 1 calc R U
C49 C 0.5826(10) -1.0336(11) -0.1959(9) 0.027(3) Uani 1 1 d . .
C50 C 0.3047(13) 0.4288(13) 0.4686(11) 0.054(5) Uani 1 1 d D .
H50A H 0.2681 0.4445 0.5196 0.065 Uiso 1 1 calc R U
H50B H 0.2724 0.3560 0.4424 0.065 Uiso 1 1 calc R U
C52 C 0.7792(9) 0.0795(9) 0.3347(8) 0.0240(15) Uani 1 1 d . .
C53 C 0.2022(10) -0.4085(12) -0.3347(8) 0.039(3) Uani 1 1 d D .
H53A H 0.2429 -0.3381 -0.3395 0.047 Uiso 1 1 calc R U
H53B H 0.2147 -0.4537 -0.3853 0.047 Uiso 1 1 calc R U
C54 C 0.3388(8) -0.9941(8) -0.3744(8) 0.0205(19) Uani 1 1 d D .
C55 C 0.1262(9) 0.5031(10) 0.2961(8) 0.030(3) Uani 1 1 d D .
C56 C 0.7832(9) -0.8481(9) -0.2755(9) 0.029(3) Uani 1 1 d D .
H56A H 0.7755 -0.8353 -0.3366 0.035 Uiso 1 1 calc R U
H56B H 0.8592 -0.8335 -0.2579 0.035 Uiso 1 1 calc R U
C57 C 0.1497(11) -0.4665(10) -0.1238(9) 0.023(3) Uani 1 1 d . .
C59 C 0.7513(8) -1.0215(8) -0.3659(7) 0.027(2) Uani 1 1 d D .
H59A H 0.8279 -0.9951 -0.3684 0.032 Uiso 1 1 calc R U
H59B H 0.7169 -1.0018 -0.4159 0.032 Uiso 1 1 calc R U
C60 C 0.7028(11) 0.1085(10) 0.2024(9) 0.0240(15) Uani 1 1 d . .
C61 C 0.9976(9) -1.0006(9) -0.0420(8) 0.0196(11) Uani 1 1 d D .
C62 C 0.1949(10) -1.1144(9) -0.5934(9) 0.0205(19) Uani 1 1 d . .
C63 C 0.1740(10) 0.4745(10) 0.3827(9) 0.036(3) Uani 1 1 d D .
H63A H 0.1539 0.5113 0.4347 0.044 Uiso 1 1 calc R U
H63B H 0.1394 0.4011 0.3812 0.044 Uiso 1 1 calc R U
C64 C 0.2233(12) 0.6357(10) 0.2175(9) 0.0267(18) Uani 1 1 d . .
C65 C 0.2106(11) -0.5478(9) -0.2459(9) 0.025(3) Uani 1 1 d . .
C69 C 0.2969(11) 0.4966(11) 0.3984(10) 0.070(6) Uani 1 1 d D .
H69 H 0.3248 0.4754 0.3429 0.084 Uiso 1 1 calc R U
C70 C 0.6362(13) 0.1186(11) 0.4223(10) 0.051(4) Uiso 1 1 d D .
H70A H 0.5589 0.1009 0.4187 0.061 Uiso 1 1 calc R U
H70B H 0.6596 0.0976 0.4766 0.061 Uiso 1 1 calc R U
C71 C 0.0487(9) -0.9276(9) -0.5689(7) 0.0192(16) Uani 1 1 d . .
C72 C 0.7698(16) -0.5727(12) -0.1829(15) 0.109(8) Uani 1 1 d D .
H72A H 0.8119 -0.5070 -0.1953 0.131 Uiso 1 1 calc R U
H72B H 0.6959 -0.5867 -0.2051 0.131 Uiso 1 1 calc R U
H72C H 0.7766 -0.5713 -0.1190 0.131 Uiso 1 1 calc R U
C74 C 0.2565(11) 0.8170(10) 0.2636(9) 0.023(3) Uani 1 1 d . .
H74 H 0.2860 0.8850 0.2551 0.028 Uiso 1 1 calc R U
C75 C 0.8100(12) -0.6585(8) -0.2301(10) 0.063(5) Uani 1 1 d D .
H75A H 0.8852 -0.6426 -0.2084 0.075 Uiso 1 1 calc R U
H75B H 0.8046 -0.6580 -0.2944 0.075 Uiso 1 1 calc R U
C76 C 0.6603(11) 0.0498(10) 0.3412(9) 0.038(3) Uani 1 1 d D .
C77 C 0.6850(10) 0.1265(9) 0.1165(8) 0.0257(15) Uani 1 1 d . .
H77 H 0.7424 0.1505 0.0843 0.031 Uiso 1 1 calc R U
C78 C 0.0838(9) -0.4182(10) -0.3470(8) 0.039(3) Uani 1 1 d D .
H78 H 0.0744 -0.3759 -0.2922 0.047 Uiso 1 1 calc R U
C79 C 0.3528(13) 0.6118(11) 0.4377(11) 0.065(5) Uani 1 1 d D .
H79A H 0.3468 0.6526 0.3925 0.078 Uiso 1 1 calc R U
H79B H 0.3193 0.6316 0.4886 0.078 Uiso 1 1 calc R U
H79C H 0.4271 0.6234 0.4565 0.078 Uiso 1 1 calc R U
C80 C 0.7480(9) -0.7688(8) -0.2149(7) 0.036(3) Uani 1 1 d D .
H80 H 0.6713 -0.7822 -0.2318 0.043 Uiso 1 1 calc R U
C81 C 0.7182(9) -1.1414(9) -0.3844(8) 0.043(3) Uani 1 1 d D .
H81 H 0.7507 -1.1621 -0.3332 0.051 Uiso 1 1 calc R U
C82 C 0.0461(12) -0.3705(12) -0.4242(8) 0.044(4) Uani 1 1 d D .
H82A H 0.0970 -0.3036 -0.4242 0.052 Uiso 1 1 calc R U
H82B H 0.0407 -0.4148 -0.4809 0.052 Uiso 1 1 calc R U
H82C H -0.0227 -0.3635 -0.4153 0.052 Uiso 1 1 calc R U
C83 C 0.0447(18) -1.1433(16) -0.2764(14) 0.110(5) Uani 1 1 d D .
C84 C 0.0034(12) -0.6005(12) -0.4320(10) 0.070(4) Uani 1 1 d D .
H84A H -0.0496 -0.6661 -0.4312 0.084 Uiso 1 1 calc R U
H84B H -0.0123 -0.5757 -0.4857 0.084 Uiso 1 1 calc R U
H84C H 0.0730 -0.6087 -0.4310 0.084 Uiso 1 1 calc R U
C85 C 0.4244(16) 0.4538(18) 0.4986(13) 0.158(12) Uani 1 1 d D .
H85A H 0.4336 0.4130 0.5429 0.190 Uiso 1 1 calc R U
H85B H 0.4595 0.4379 0.4475 0.190 Uiso 1 1 calc R U
H85C H 0.4552 0.5260 0.5243 0.190 Uiso 1 1 calc R U
C88 C 0.5972(9) -1.1984(10) -0.3955(9) 0.057(4) Uani 1 1 d D .
H88A H 0.5842 -1.2717 -0.4066 0.068 Uiso 1 1 calc R U
H88B H 0.5685 -1.1794 -0.3413 0.068 Uiso 1 1 calc R U
H88C H 0.5631 -1.1796 -0.4453 0.068 Uiso 1 1 calc R U
C89 C 0.0019(11) -0.5229(10) -0.3494(9) 0.060(4) Uani 1 1 d D .
H89A H -0.0689 -0.5158 -0.3500 0.071 Uiso 1 1 calc R U
H89B H 0.0165 -0.5488 -0.2953 0.071 Uiso 1 1 calc R U
C90 C 0.7637(9) -1.1794(9) -0.4702(7) 0.044(3) Uani 1 1 d D .
H90A H 0.7247 -1.1686 -0.5226 0.053 Uiso 1 1 calc R U
H90B H 0.8381 -1.1372 -0.4672 0.053 Uiso 1 1 calc R U
C95 C 0.7667(10) -0.7729(9) -0.1141(7) 0.045(3) Uani 1 1 d D .
H95A H 0.7432 -0.7216 -0.0793 0.055 Uiso 1 1 calc R U
H95B H 0.7268 -0.8403 -0.1035 0.055 Uiso 1 1 calc R U
H95C H 0.8417 -0.7593 -0.0964 0.055 Uiso 1 1 calc R U
C96 C 0.7571(18) -1.2951(11) -0.4833(14) 0.113(8) Uani 1 1 d D .
H96A H 0.7866 -1.3125 -0.5374 0.135 Uiso 1 1 calc R U
H96B H 0.7971 -1.3064 -0.4326 0.135 Uiso 1 1 calc R U
H96C H 0.6835 -1.3378 -0.4881 0.135 Uiso 1 1 calc R U
C98 C 0.8578(10) 0.0669(11) 0.3919(9) 0.031(3) Uani 1 1 d . .
H98 H 0.8406 0.0406 0.4441 0.037 Uiso 1 1 calc R U
C99 C 0.6065(12) -0.0648(11) 0.3493(11) 0.056(5) Uani 1 1 d D .
H99A H 0.6416 -0.0769 0.4032 0.068 Uiso 1 1 calc R U
H99B H 0.5326 -0.0738 0.3589 0.068 Uiso 1 1 calc R U
C100 C 0.6061(13) -0.1474(11) 0.2731(12) 0.081(7) Uani 1 1 d D .
H100 H 0.5644 -0.1425 0.2187 0.097 Uiso 1 1 calc R U
C101 C 0.7126(15) -0.1483(16) 0.2533(16) 0.160(12) Uani 1 1 d D .
H10A H 0.7056 -0.2033 0.2038 0.192 Uiso 1 1 calc R U
H10B H 0.7515 -0.0833 0.2376 0.192 Uiso 1 1 calc R U
H10C H 0.7507 -0.1589 0.3055 0.192 Uiso 1 1 calc R U
C102 C 0.5442(17) -0.2412(15) 0.3122(14) 0.147(12) Uani 1 1 d D .
H10D H 0.5820 -0.2412 0.3696 0.176 Uiso 1 1 calc R U
H10E H 0.4738 -0.2372 0.3226 0.176 Uiso 1 1 calc R U
C103 C 0.5324(19) -0.3397(13) 0.2479(19) 0.162(5) Uani 1 1 d D .
H10F H 0.4934 -0.3982 0.2730 0.194 Uiso 1 1 calc R U
H10G H 0.4942 -0.3399 0.1914 0.194 Uiso 1 1 calc R U
H10H H 0.6021 -0.3438 0.2383 0.194 Uiso 1 1 calc R U
CS1 C -0.0313(12) -0.2106(10) 0.1664(10) 0.060(4) Uani 1 1 d . .
CS2 C 0.3710(18) 0.205(2) -0.171(2) 0.131(12) Uani 1 1 d . .
CS3 C -0.0285(18) -1.2075(15) -0.2190(14) 0.110(5) Uani 1 1 d D .
CS6 C -0.0028(14) -0.1124(13) 0.2298(9) 0.068(6) Uani 1 1 d . .
CS7 C 0.4686(12) 0.2210(14) -0.1259(14) 0.086(6) Uani 1 1 d . .
C73 C -0.0575(7) 0.4822(6) 0.2124(6) 0.0210(14) Uani 1 1 d D .
H73 H -0.0101 0.5464 0.1980 0.025 Uiso 1 1 calc R U
C104 C 0.4548(14) -0.424(2) -0.2052(12) 0.162(5) Uani 1 1 d D .
H104 H 0.4360 -0.4968 -0.2345 0.194 Uiso 1 1 calc R U
C87 C -0.0809(10) 0.4028(11) 0.1246(8) 0.062(4) Uani 1 1 d D .
H87A H -0.1205 0.4233 0.0792 0.093 Uiso 1 1 calc R U
H87B H -0.0145 0.3997 0.1044 0.093 Uiso 1 1 calc R U
H87C H -0.1222 0.3359 0.1351 0.093 Uiso 1 1 calc R U
C105 C 0.4332(14) -0.440(2) -0.1123(13) 0.162(5) Uani 1 1 d D .
H10I H 0.4082 -0.5140 -0.1113 0.194 Uiso 1 1 calc R U
H10J H 0.3768 -0.4126 -0.0954 0.194 Uiso 1 1 calc R U
C106 C 0.5758(15) -0.389(2) -0.2137(17) 0.162(5) Uani 1 1 d D .
H10K H 0.5864 -0.3798 -0.2745 0.242 Uiso 1 1 calc R U
H10L H 0.6110 -0.3252 -0.1730 0.242 Uiso 1 1 calc R U
H10M H 0.6052 -0.4412 -0.1990 0.242 Uiso 1 1 calc R U
C66 C 0.6825(19) 0.2368(13) 0.4367(13) 0.115(10) Uani 1 1 d D .
H66 H 0.7546 0.2428 0.4631 0.138 Uiso 1 1 calc R U
C107 C 0.5342(17) -0.387(2) -0.0430(13) 0.162(5) Uani 1 1 d D .
H10N H 0.5173 -0.3994 0.0160 0.242 Uiso 1 1 calc R U
H10O H 0.5898 -0.4156 -0.0589 0.242 Uiso 1 1 calc R U
H10P H 0.5584 -0.3143 -0.0431 0.242 Uiso 1 1 calc R U
C93 C -0.1612(17) 0.505(3) 0.230(2) 0.195(10) Uiso 1 1 d D .
H93A H -0.1431 0.5734 0.2658 0.234 Uiso 1 1 calc R U
H93B H -0.2012 0.4556 0.2646 0.234 Uiso 1 1 calc R U
C94 C -0.233(2) 0.499(2) 0.144(2) 0.195(10) Uiso 1 1 d D .
H94A H -0.2966 0.5141 0.1599 0.293 Uiso 1 1 calc R U
H94B H -0.1952 0.5488 0.1095 0.293 Uiso 1 1 calc R U
H94C H -0.2533 0.4308 0.1083 0.293 Uiso 1 1 calc R U
C97 C 0.715(5) 0.336(2) 0.396(2) 0.40(4) Uiso 1 1 d D .
C58 C 0.647(2) 0.2862(16) 0.5240(15) 0.122(6) Uiso 1 1 d D .
H58A H 0.6639 0.2533 0.5730 0.146 Uiso 1 1 calc R U
H58B H 0.5702 0.2701 0.5149 0.146 Uiso 1 1 calc R U
C91 C 0.6993(19) 0.4062(16) 0.5542(16) 0.122(6) Uiso 1 1 d D .

loop_
_atom_site_aniso_label
_atom_site_aniso_U_11
_atom_site_aniso_U_22
_atom_site_aniso_U_33
_atom_site_aniso_U_23
_atom_site_aniso_U_13
_atom_site_aniso_U_12
Cu1 0.0172(8) 0.0123(8) 0.0172(8) -0.0019(6) -0.0052(6) 0.0072(6)
Cu2 0.0170(8) 0.0117(7) 0.0140(8) -0.0010(6) -0.0038(6) 0.0065(6)
Cu3 0.0156(8) 0.0143(8) 0.0139(8) -0.0014(6) -0.0048(6) 0.0075(6)
Cu4 0.0164(8) 0.0138(8) 0.0151(8) -0.0017(6) -0.0054(6) 0.0069(6)
O1 0.026(5) 0.025(5) 0.022(5) 0.004(4) 0.000(4) 0.012(4)
O2 0.040(5) 0.022(5) 0.023(5) 0.008(4) 0.008(4) 0.013(4)
O3 0.020(4) 0.035(5) 0.016(4) 0.000(4) -0.007(3) 0.004(4)
O4 0.047(3) 0.015(2) 0.028(3) -0.0089(19) 0.010(2) 0.007(2)
O5 0.047(3) 0.015(2) 0.028(3) -0.0089(19) 0.010(2) 0.007(2)
O6 0.042(3) 0.029(3) 0.038(3) 0.003(2) 0.015(2) 0.004(2)
O7 0.048(5) 0.013(4) 0.026(4) -0.002(3) 0.010(3) 0.015(3)
O8 0.048(5) 0.013(4) 0.026(4) -0.002(3) 0.010(3) 0.015(3)
O9 0.018(4) 0.042(6) 0.029(5) 0.006(4) -0.009(4) 0.001(4)
O10 0.052(6) 0.023(5) 0.017(4) -0.003(4) 0.003(4) 0.012(4)
O11 0.018(4) 0.045(5) 0.039(5) 0.018(4) 0.000(3) 0.012(3)
O12 0.0128(16) 0.059(3) 0.045(3) 0.033(2) -0.0041(17) 0.0077(16)
O13 0.018(4) 0.054(5) 0.030(4) 0.017(4) -0.004(3) 0.016(4)
O14 0.0128(16) 0.059(3) 0.045(3) 0.033(2) -0.0041(17) 0.0077(16)
O15 0.0128(16) 0.059(3) 0.045(3) 0.033(2) -0.0041(17) 0.0077(16)
O16 0.047(3) 0.015(2) 0.028(3) -0.0089(19) 0.010(2) 0.007(2)
O17 0.042(3) 0.029(3) 0.038(3) 0.003(2) 0.015(2) 0.004(2)
O20 0.036(6) 0.034(6) 0.020(5) 0.010(4) 0.003(5) 0.015(5)
O21 0.042(3) 0.029(3) 0.038(3) 0.003(2) 0.015(2) 0.004(2)
O22 0.018(4) 0.054(5) 0.030(4) 0.017(4) -0.004(3) 0.016(4)
C1 0.018(4) 0.011(4) 0.028(5) -0.001(3) -0.001(3) 0.002(3)
C2 0.028(4) 0.023(5) 0.016(4) 0.003(3) 0.006(3) 0.008(4)
C3 0.011(5) 0.036(6) 0.024(6) 0.004(5) -0.005(4) 0.005(4)
C4 0.016(3) 0.030(4) 0.031(4) 0.015(3) 0.000(3) 0.008(3)
C5 0.024(5) 0.014(5) 0.021(5) 0.004(4) 0.004(4) 0.009(4)
C6 0.010(5) 0.029(6) 0.036(6) 0.012(5) -0.001(4) 0.002(4)
C7 0.011(4) 0.049(5) 0.023(4) 0.018(4) -0.005(3) 0.009(3)
C8 0.023(6) 0.015(6) 0.028(7) 0.005(5) -0.002(5) 0.011(5)
C9 0.021(4) 0.022(4) 0.013(3) -0.003(3) -0.004(3) 0.010(3)
C10 0.019(7) 0.021(6) 0.031(8) 0.014(6) -0.004(5) 0.005(5)
C11 0.016(3) 0.030(4) 0.031(4) 0.015(3) 0.000(3) 0.008(3)
C12 0.024(3) 0.025(3) 0.024(3) 0.008(3) -0.003(3) 0.010(3)
C13 0.034(3) 0.013(3) 0.026(3) 0.001(3) 0.005(3) 0.010(3)
C14 0.034(3) 0.013(3) 0.026(3) 0.001(3) 0.005(3) 0.010(3)
C15 0.021(4) 0.022(4) 0.013(3) -0.003(3) -0.004(3) 0.010(3)
C16 0.026(5) 0.026(5) 0.023(5) -0.015(4) -0.001(4) 0.012(4)
C17 0.034(3) 0.013(3) 0.026(3) 0.001(3) 0.005(3) 0.010(3)
C18 0.026(5) 0.026(5) 0.023(5) -0.015(4) -0.001(4) 0.012(4)
C20 0.028(5) 0.023(5) 0.014(5) 0.007(4) 0.004(4) 0.008(4)
C21 0.019(4) 0.035(5) 0.034(5) 0.017(4) -0.002(3) 0.007(3)
C22 0.034(3) 0.013(3) 0.026(3) 0.001(3) 0.005(3) 0.010(3)
C23 0.026(5) 0.019(5) 0.026(6) -0.002(4) 0.000(4) 0.016(4)
C24 0.027(5) 0.020(4) 0.029(5) 0.005(4) -0.006(4) 0.010(4)
C25 0.046(5) 0.016(4) 0.018(4) -0.002(3) 0.010(3) 0.011(3)
C26 0.033(5) 0.010(4) 0.022(5) 0.007(4) 0.009(4) 0.006(4)
C27 0.027(5) 0.020(4) 0.029(5) 0.005(4) -0.006(4) 0.010(4)
C28 0.021(3) 0.032(4) 0.021(3) 0.002(3) -0.010(3) 0.009(3)
C29 0.014(5) 0.032(6) 0.016(5) 0.004(4) -0.009(4) 0.011(4)
C30 0.019(5) 0.016(5) 0.012(5) -0.002(4) -0.003(4) 0.012(4)
C31 0.021(3) 0.032(4) 0.021(3) 0.002(3) -0.010(3) 0.009(3)
C32 0.029(5) 0.017(5) 0.020(6) 0.008(4) 0.001(4) 0.013(4)
C33 0.046(5) 0.016(4) 0.018(4) -0.002(3) 0.010(3) 0.011(3)
C34 0.018(4) 0.011(4) 0.028(5) -0.001(3) -0.001(3) 0.002(3)
C35 0.020(7) 0.037(8) 0.021(7) 0.004(6) 0.000(5) 0.014(6)
C36 0.020(3) 0.015(2) 0.022(3) -0.002(2) -0.008(2) 0.009(2)
C37 0.012(5) 0.026(6) 0.028(6) 0.010(5) 0.005(4) 0.003(4)
C38 0.019(4) 0.035(5) 0.034(5) 0.017(4) -0.002(3) 0.007(3)
C39 0.023(4) 0.018(4) 0.024(5) -0.010(4) -0.004(3) 0.006(3)
C40 0.024(3) 0.025(3) 0.024(3) 0.008(3) -0.003(3) 0.010(3)
C41 0.033(5) 0.010(4) 0.022(5) 0.007(4) 0.009(4) 0.006(4)
C42 0.032(6) 0.014(5) 0.025(6) -0.004(4) -0.005(5) 0.014(5)
C43 0.021(3) 0.032(4) 0.021(3) 0.002(3) -0.010(3) 0.009(3)
C44 0.028(4) 0.023(5) 0.016(4) 0.003(3) 0.006(3) 0.008(4)
C45 0.107(9) 0.205(13) 0.164(12) 0.029(10) 0.003(8) 0.043(9)
C46 0.016(3) 0.030(4) 0.031(4) 0.015(3) 0.000(3) 0.008(3)
C47 0.023(4) 0.018(4) 0.024(5) -0.010(4) -0.004(3) 0.006(3)
C48 0.020(3) 0.004(3) 0.038(4) 0.006(3) 0.013(3) 0.000(2)
C49 0.018(5) 0.039(7) 0.025(6) 0.013(5) -0.010(4) 0.008(5)
C50 0.064(11) 0.063(10) 0.049(9) 0.011(8) -0.007(7) 0.041(8)
C52 0.024(3) 0.025(3) 0.024(3) 0.008(3) -0.003(3) 0.010(3)
C53 0.056(7) 0.049(7) 0.023(5) 0.017(5) 0.029(5) 0.022(5)
C54 0.022(4) 0.010(4) 0.029(5) 0.002(3) -0.008(4) 0.008(3)
C55 0.052(8) 0.017(5) 0.026(6) 0.007(5) 0.018(5) 0.017(5)
C56 0.014(6) 0.038(7) 0.038(7) 0.016(6) 0.003(5) 0.009(5)
C57 0.031(7) 0.020(7) 0.015(6) -0.004(5) -0.004(5) 0.009(5)
C59 0.011(4) 0.049(5) 0.023(4) 0.018(4) -0.005(3) 0.009(3)
C60 0.024(3) 0.025(3) 0.024(3) 0.008(3) -0.003(3) 0.010(3)
C61 0.020(3) 0.015(2) 0.022(3) -0.002(2) -0.008(2) 0.009(2)
C62 0.022(4) 0.010(4) 0.029(5) 0.002(3) -0.008(4) 0.008(3)
C63 0.067(9) 0.018(6) 0.033(7) -0.001(5) 0.016(7) 0.026(6)
C64 0.046(5) 0.016(4) 0.018(4) -0.002(3) 0.010(3) 0.011(3)
C65 0.039(7) 0.013(5) 0.025(6) 0.000(5) -0.004(5) 0.013(5)
C69 0.092(13) 0.097(14) 0.034(9) -0.008(8) -0.026(8) 0.064(12)
C71 0.021(4) 0.022(4) 0.013(3) -0.003(3) -0.004(3) 0.010(3)
C72 0.112(16) 0.051(11) 0.18(2) 0.028(12) 0.064(16) 0.032(10)
C74 0.035(6) 0.015(5) 0.022(6) 0.006(5) -0.002(5) 0.011(5)
C75 0.068(9) 0.028(7) 0.074(11) 0.025(7) -0.027(8) -0.009(6)
C76 0.030(6) 0.047(8) 0.041(8) 0.021(6) -0.001(6) 0.015(6)
C77 0.021(3) 0.032(4) 0.021(3) 0.002(3) -0.010(3) 0.009(3)
C78 0.056(7) 0.049(7) 0.023(5) 0.017(5) 0.029(5) 0.022(5)
C79 0.075(12) 0.065(11) 0.057(11) 0.007(8) -0.021(8) 0.032(9)
C80 0.023(6) 0.034(7) 0.048(8) 0.014(6) -0.009(5) 0.002(5)
C81 0.040(7) 0.064(9) 0.031(7) 0.022(7) 0.003(6) 0.022(6)
C82 0.053(9) 0.072(10) 0.025(7) 0.007(7) -0.002(6) 0.049(8)
C83 0.159(16) 0.090(11) 0.095(11) 0.029(8) 0.035(10) 0.050(10)
C84 0.052(9) 0.083(12) 0.071(11) 0.026(10) 0.001(8) 0.012(8)
C85 0.29(4) 0.12(2) 0.056(13) 0.031(13) -0.040(17) 0.06(2)
C88 0.052(8) 0.051(8) 0.057(9) -0.001(7) 0.020(7) 0.004(6)
C89 0.049(9) 0.084(12) 0.049(9) 0.026(9) -0.003(7) 0.022(8)
C90 0.060(8) 0.050(8) 0.034(7) 0.010(6) -0.003(6) 0.037(7)
C95 0.051(7) 0.035(6) 0.043(7) 0.007(5) -0.006(6) 0.005(5)
C96 0.15(2) 0.079(14) 0.103(16) -0.016(12) -0.043(14) 0.058(14)
C98 0.023(6) 0.053(8) 0.023(6) 0.015(6) 0.006(5) 0.016(6)
C99 0.031(8) 0.078(12) 0.058(10) 0.047(9) -0.010(7) 0.003(7)
C100 0.063(12) 0.057(12) 0.112(17) 0.047(12) -0.025(11) -0.002(9)
C101 0.112(19) 0.14(2) 0.18(3) -0.107(19) -0.011(18) 0.038(17)
C102 0.17(3) 0.091(18) 0.12(2) 0.011(16) -0.053(19) -0.030(17)
C103 0.107(9) 0.205(13) 0.164(12) 0.029(10) 0.003(8) 0.043(9)
CS1 0.064(9) 0.039(7) 0.057(9) -0.012(6) -0.006(7) 0.000(7)
CS2 0.050(13) 0.12(2) 0.22(3) 0.07(2) 0.004(16) 0.011(13)
CS3 0.159(16) 0.090(11) 0.095(11) 0.029(8) 0.035(10) 0.050(10)
CS6 0.076(12) 0.062(10) 0.025(7) -0.010(7) 0.009(7) -0.027(9)
CS7 0.045(9) 0.088(13) 0.110(15) -0.013(11) 0.001(9) 0.014(9)
C73 0.020(3) 0.004(3) 0.038(4) 0.006(3) 0.013(3) 0.000(2)
C104 0.107(9) 0.205(13) 0.164(12) 0.029(10) 0.003(8) 0.043(9)
C87 0.049(8) 0.077(11) 0.065(10) 0.006(8) -0.007(7) 0.034(8)
C105 0.107(9) 0.205(13) 0.164(12) 0.029(10) 0.003(8) 0.043(9)
C106 0.107(9) 0.205(13) 0.164(12) 0.029(10) 0.003(8) 0.043(9)
C66 0.22(3) 0.125(19) 0.058(13) 0.005(12) -0.001(15) 0.15(2)
C107 0.107(9) 0.205(13) 0.164(12) 0.029(10) 0.003(8) 0.043(9)

loop_
_atom_type_symbol
_atom_type_description
_atom_type_scat_dispersion_real
_atom_type_scat_dispersion_imag
_atom_type_scat_source
C C 0.0033 0.0016 'International Tables Vol C Tables 4.2.6.8 and 6.1.1.4'
O O 0.0106 0.0060 'International Tables Vol C Tables 4.2.6.8 and 6.1.1.4'
Cu Cu 0.3201 1.2651 'International Tables Vol C Tables 4.2.6.8 and 6.1.1.4'
H H 0.0000 0.0000 'International Tables Vol C Tables 4.2.6.8 and 6.1.1.4'

loop_
_geom_angle_atom_site_label_1
_geom_angle_atom_site_label_2
_geom_angle_atom_site_label_3
_geom_angle
_geom_angle_site_symmetry_1
_geom_angle_site_symmetry_3
O14 Cu1 O4 86.4(4) . .
O14 Cu1 O6 89.8(4) . .
O4 Cu1 O6 168.5(4) . .
O14 Cu1 O15 166.4(4) . .
O4 Cu1 O15 88.4(4) . .
O6 Cu1 O15 92.8(4) . .
O14 Cu1 O5 92.6(4) . .
O4 Cu1 O5 97.5(3) . .
O6 Cu1 O5 93.6(3) . .
O15 Cu1 O5 100.6(4) . .
O14 Cu1 Cu4 84.2(3) . .
O4 Cu1 Cu4 85.4(3) . .
O6 Cu1 Cu4 83.3(3) . .
O15 Cu1 Cu4 82.8(3) . .
O5 Cu1 Cu4 175.5(2) . .
O10 Cu2 O13 89.8(4) . .
O10 Cu2 O3 89.4(4) . 1_465
O13 Cu2 O3 167.7(4) . 1_465
O10 Cu2 O7 169.4(4) . .
O13 Cu2 O7 87.2(4) . .
O3 Cu2 O7 91.4(4) 1_465 .
O10 Cu2 O20 91.4(4) . .
O13 Cu2 O20 95.4(4) . .
O3 Cu2 O20 96.8(4) 1_465 .
O7 Cu2 O20 99.0(4) . .
O10 Cu2 Cu3 84.8(3) . .
O13 Cu2 Cu3 84.3(3) . .
O3 Cu2 Cu3 83.4(3) 1_465 .
O7 Cu2 Cu3 84.8(3) . .
O20 Cu2 Cu3 176.1(2) . .
O8 Cu3 O2 167.6(4) . .
O8 Cu3 O9 90.8(4) . 1_465
O2 Cu3 O9 90.0(4) . 1_465
O8 Cu3 O22 88.1(4) . .
O2 Cu3 O22 88.8(4) . .
O9 Cu3 O22 169.5(4) 1_465 .
O8 Cu3 O1 92.5(4) . .
O2 Cu3 O1 99.7(3) . .
O9 Cu3 O1 96.8(4) 1_465 .
O22 Cu3 O1 93.7(4) . .
O8 Cu3 Cu2 83.8(3) . .
O2 Cu3 Cu2 84.0(3) . .
O9 Cu3 Cu2 83.7(3) 1_465 .
O22 Cu3 Cu2 85.9(3) . .
O1 Cu3 Cu2 176.3(2) . .
O16 Cu4 O17 169.0(4) . .
O16 Cu4 O11 92.0(4) . .
O17 Cu4 O11 89.0(4) . .
O16 Cu4 O12 87.9(4) . .
O17 Cu4 O12 89.4(4) . .
O11 Cu4 O12 170.7(4) . .
O16 Cu4 O21 104.7(3) . .
O17 Cu4 O21 86.0(3) . .
O11 Cu4 O21 98.5(3) . .
O12 Cu4 O21 90.5(4) . .
O16 Cu4 Cu1 83.0(3) . .
O17 Cu4 Cu1 86.2(3) . .
O11 Cu4 Cu1 84.9(3) . .
O12 Cu4 Cu1 85.9(3) . .
O21 Cu4 Cu1 171.4(2) . .
CS6 O1 Cu3 124.9(8) . .
C47 O2 Cu3 122.6(8) . .
C61 O3 Cu2 125.4(8) . 1_645
C9 O4 Cu1 121.2(8) . .
C83 O5 Cu1 114.4(8) . .
C62 O6 Cu1 124.0(9) . .
C30 O7 Cu2 122.3(8) . .
C30 O8 Cu3 123.1(8) . .
C61 O9 Cu3 126.3(8) . 1_645
C47 O10 Cu2 123.3(9) . .
C54 O11 Cu4 122.5(7) . .
C71 O12 Cu4 118.2(8) . .
C36 O13 Cu2 122.2(8) . .
C54 O14 Cu1 126.1(8) . .
C71 O15 Cu1 123.3(8) . .
C9 O16 Cu4 123.3(8) . .
C62 O17 Cu4 120.7(9) . .
CS2 O20 Cu2 122.0(14) . .
C36 O22 Cu3 120.0(8) . .
C15 C1 C34 120.8(12) . .
C64 C2 C25 119.1(12) . .
C64 C2 C55 111.8(11) . .
C25 C2 C55 129.1(12) . .
C4 C3 C49 134.0(12) . .
C4 C3 C10 119.2(11) . .
C49 C3 C10 106.7(11) . .
C46 C4 C3 117.5(12) . .
C34 C5 C65 121.1(12) . .
C34 C5 C57 130.2(12) . .
C65 C5 C57 108.5(11) . .
C10 C6 C23 116.9(12) . .
C10 C7 C56 109.7(10) . .
C10 C7 C38 102.7(10) . .
C56 C7 C38 111.3(9) . .
C10 C7 C59 113.1(10) . .
C56 C7 C59 107.4(9) . .
C38 C7 C59 112.6(9) . .
C20 C8 C44 121.4(12) . .
C20 C8 C64 131.2(12) . .
C44 C8 C64 107.3(12) . .
O4 C9 O16 124.9(11) . .
O4 C9 C15 119.8(12) . .
O16 C9 C15 115.3(11) . .
C6 C10 C3 122.4(12) . .
C6 C10 C7 127.5(12) . .
C3 C10 C7 110.1(10) . .
C37 C11 C49 119.3(12) . .
C27 C12 C52 121.9(12) . .
C27 C12 C60 131.9(12) . .
C52 C12 C60 106.2(11) . .
C26 C13 C57 117.8(12) . .
C26 C13 C17 128.8(12) . .
C57 C13 C17 113.4(11) . .
C57 C14 C41 120.9(12) . .
C1 C15 C32 120.0(11) . .
C1 C15 C9 118.5(12) . .
C32 C15 C9 121.4(12) . .
C39 C16 C44 114.6(12) . .
C13 C17 C45 121.0(14) . .
C13 C17 C65 101.4(11) . .
C45 C17 C65 110.3(14) . .
C13 C17 C53 109.9(10) . .
C45 C17 C53 102.7(11) . .
C65 C17 C53 111.7(11) . .
C39 C18 C20 121.2(12) . .
C8 C20 C18 116.9(11) . .
C38 C21 C29 118.7(12) . .
C41 C22 C26 117.5(12) . .
C41 C22 C30 122.7(12) . .
C26 C22 C30 119.5(11) . .
C46 C23 C6 120.4(11) . .
C46 C23 C61 119.6(11) . .
C6 C23 C61 119.9(12) . .
C27 C24 C40 119.1(13) . .
C42 C25 C2 119.7(13) . .
C13 C26 C22 122.3(12) . .
C12 C27 C24 117.9(13) . .
C31 C28 C43 119.6(12) . .
C31 C28 C36 123.2(11) . .
C43 C28 C36 117.1(12) . .
C37 C29 C21 120.3(11) . .
C37 C29 C54 121.4(11) . .
C21 C29 C54 118.2(11) . .
O7 C30 O8 125.9(11) . .
O7 C30 C22 119.1(10) . .
O8 C30 C22 115.0(11) . .
C28 C31 C77 119.5(12) . .
C65 C32 C15 117.2(12) . .
C74 C33 C64 119.3(13) . .
C5 C34 C1 117.6(12) . .
C60 C35 C43 118.4(13) . .
C60 C35 C76 113.2(12) . .
C43 C35 C76 128.3(13) . .
O22 C36 O13 127.3(11) . .
O22 C36 C28 118.9(10) . .
O13 C36 C28 113.7(10) . .
C29 C37 C11 121.7(12) . .
C21 C38 C49 121.3(12) . .
C21 C38 C7 129.3(12) . .
C49 C38 C7 109.2(10) . .
C16 C39 C18 123.4(12) . .
C16 C39 C47 117.6(13) . .
C18 C39 C47 118.9(12) . .
C98 C40 C24 121.5(12) . .
C98 C40 C71 122.4(12) . 1_666
C24 C40 C71 115.9(11) . 1_666
C14 C41 C22 120.7(12) . .
C74 C42 C25 121.3(12) . .
C74 C42 C62 122.9(12) . 1_576
C25 C42 C62 115.6(12) . 1_576
C35 C43 C28 120.5(14) . .
C8 C44 C16 122.2(12) . .
C8 C44 C55 111.5(11) . .
C16 C44 C55 125.8(12) . .
C104 C45 C17 127.1(15) . .
C4 C46 C23 123.5(11) . .
O10 C47 O2 125.0(12) . .
O10 C47 C39 119.0(13) . .
O2 C47 C39 116.0(11) . .
C73 C48 C55 116.0(8) . .
C38 C49 C11 118.5(11) . .
C38 C49 C3 111.1(11) . .
C11 C49 C3 130.4(12) . .
C85 C50 C69 106.2(13) . .
C98 C52 C12 119.0(11) . .
C98 C52 C76 128.3(11) . .
C12 C52 C76 112.2(11) . .
C78 C53 C17 119.7(10) . .
O14 C54 O11 121.7(10) . .
O14 C54 C29 118.8(10) . .
O11 C54 C29 119.5(10) . .
C2 C55 C48 112.3(9) . .
C2 C55 C44 100.2(10) . .
C48 C55 C44 111.7(10) . .
C2 C55 C63 114.8(10) . .
C48 C55 C63 107.5(9) . .
C44 C55 C63 110.4(9) . .
C7 C56 C80 119.9(10) . .
C14 C57 C13 120.8(12) . .
C14 C57 C5 132.5(12) . .
C13 C57 C5 106.7(11) . .
C7 C59 C81 120.7(9) . .
C35 C60 C77 122.3(12) . .
C35 C60 C12 109.0(11) . .
C77 C60 C12 128.5(12) . .
O9 C61 O3 121.1(11) . .
O9 C61 C23 121.0(11) . .
O3 C61 C23 117.7(11) . .
O6 C62 O17 124.9(12) . .
O6 C62 C42 121.0(12) . 1_534
O17 C62 C42 114.0(12) . 1_534
C69 C63 C55 118.2(11) . .
C2 C64 C33 118.2(12) . .
C2 C64 C8 109.3(12) . .
C33 C64 C8 132.6(12) . .
C32 C65 C5 123.0(12) . .
C32 C65 C17 127.1(13) . .
C5 C65 C17 109.9(11) . .
C50 C69 C79 111.1(12) . .
C50 C69 C63 101.1(11) . .
C79 C69 C63 109.5(12) . .
C66 C70 C76 121.1(12) . .
O15 C71 O12 127.9(11) . .
O15 C71 C40 116.9(11) . 1_444
O12 C71 C40 115.1(10) . 1_444
C33 C74 C42 122.3(13) . .
C72 C75 C80 114.3(12) . .
C52 C76 C35 99.2(11) . .
C52 C76 C99 114.5(11) . .
C35 C76 C99 112.5(11) . .
C52 C76 C70 111.3(11) . .
C35 C76 C70 111.4(11) . .
C99 C76 C70 107.9(12) . .
C60 C77 C31 119.6(13) . .
C89 C78 C53 118.4(12) . .
C89 C78 C82 107.7(12) . .
C53 C78 C82 116.9(9) . .
C56 C80 C95 113.0(10) . .
C56 C80 C75 109.4(10) . .
C95 C80 C75 108.7(10) . .
C88 C81 C59 115.2(9) . .
C88 C81 C90 108.3(8) . .
C59 C81 C90 110.2(9) . .
CS3 C83 O5 122.4(19) . .
C78 C89 C84 111.8(12) . .
C96 C90 C81 114.5(12) . .
C40 C98 C52 120.4(12) . .
C100 C99 C76 118.6(12) . .
C101 C100 C99 114.5(15) . .
C101 C100 C102 113.3(11) . .
C99 C100 C102 98.1(14) . .
C103 C102 C100 110.0(11) . .
CS7 CS2 O20 121(2) . .
O1 CS6 CS1 115.2(14) . .
C48 C73 C93 117.3(13) . .
C48 C73 C87 116.0(8) . .
C93 C73 C87 107.8(14) . .
C105 C104 C45 113.7(12) . .
C105 C104 C106 112.0(10) . .
C45 C104 C106 127.3(19) . .
C104 C105 C107 111.8(11) . .
C70 C66 C97 148.6(19) . .
C70 C66 C58 110.3(16) . .
C97 C66 C58 95.9(16) . .
C73 C93 C94 114.2(16) . .
C66 C58 C91 116.5(17) . .

loop_
_geom_bond_atom_site_label_1
_geom_bond_atom_site_label_2
_geom_bond_distance
_geom_bond_site_symmetry_2
Cu1 O14 1.911(8) .
Cu1 O4 1.960(8) .
Cu1 O6 1.975(9) .
Cu1 O15 1.977(8) .
Cu1 O5 2.165(8) .
Cu1 Cu4 2.5871(11) .
Cu2 O10 1.950(9) .
Cu2 O13 1.952(8) .
Cu2 O3 1.961(8) 1_465
Cu2 O7 1.965(8) .
Cu2 O20 2.176(9) .
Cu2 Cu3 2.6215(11) .
Cu3 O8 1.957(8) .
Cu3 O2 1.962(9) .
Cu3 O9 1.962(9) 1_465
Cu3 O22 1.965(9) .
Cu3 O1 2.188(9) .
Cu4 O16 1.946(8) .
Cu4 O17 1.948(9) .
Cu4 O11 1.967(8) .
Cu4 O12 1.993(8) .
Cu4 O21 2.193(8) .
O1 CS6 1.455(17) .
O2 C47 1.283(16) .
O3 C61 1.275(10) .
O3 Cu2 1.961(8) 1_645
O4 C9 1.212(15) .
O5 C83 1.58(2) .
O6 C62 1.224(15) .
O7 C30 1.236(14) .
O8 C30 1.272(10) .
O9 C61 1.227(13) .
O9 Cu3 1.962(9) 1_645
O10 C47 1.241(14) .
O11 C54 1.276(10) .
O12 C71 1.249(13) .
O13 C36 1.283(10) .
O14 C54 1.269(10) .
O15 C71 1.225(13) .
O16 C9 1.293(15) .
O17 C62 1.296(15) .
O20 CS2 1.45(2) .
O22 C36 1.269(12) .
C1 C15 1.421(18) .
C1 C34 1.446(15) .
C2 C64 1.393(18) .
C2 C25 1.398(16) .
C2 C55 1.518(17) .
C3 C4 1.401(17) .
C3 C49 1.452(15) .
C3 C10 1.460(18) .
C4 C46 1.377(15) .
C5 C34 1.372(16) .
C5 C65 1.417(18) .
C5 C57 1.462(16) .
C6 C10 1.381(16) .
C6 C23 1.415(17) .
C7 C10 1.509(16) .
C7 C56 1.522(11) .
C7 C38 1.536(15) .
C7 C59 1.543(10) .
C8 C20 1.403(17) .
C8 C44 1.408(18) .
C8 C64 1.472(16) .
C9 C15 1.493(16) .
C11 C37 1.387(17) .
C11 C49 1.406(17) .
C12 C27 1.380(18) .
C12 C52 1.409(18) .
C12 C60 1.489(16) .
C13 C26 1.370(16) .
C13 C57 1.406(19) .
C13 C17 1.468(17) .
C14 C57 1.361(17) .
C14 C41 1.374(15) .
C15 C32 1.430(17) .
C16 C39 1.401(17) .
C16 C44 1.446(17) .
C17 C45 1.516(12) .
C17 C65 1.527(17) .
C17 C53 1.528(11) .
C18 C39 1.402(19) .
C18 C20 1.420(16) .
C21 C38 1.384(16) .
C21 C29 1.405(17) .
C22 C41 1.387(17) .
C22 C26 1.412(17) .
C22 C30 1.489(16) .
C23 C46 1.407(17) .
C23 C61 1.443(16) .
C24 C27 1.400(17) .
C24 C40 1.424(19) .
C25 C42 1.358(17) .
C28 C31 1.356(18) .
C28 C43 1.400(17) .
C28 C36 1.544(16) .
C29 C37 1.354(17) .
C29 C54 1.487(14) .
C31 C77 1.394(15) .
C32 C65 1.379(17) .
C33 C74 1.324(16) .
C33 C64 1.442(18) .
C35 C60 1.335(18) .
C35 C43 1.396(17) .
C35 C76 1.535(19) .
C38 C49 1.403(18) .
C39 C47 1.497(17) .
C40 C98 1.340(17) .
C40 C71 1.539(16) 1_666
C42 C74 1.340(18) .
C42 C62 1.524(17) 1_576
C44 C55 1.546(16) .
C45 C104 1.503(12) .
C48 C73 1.507(13) .
C48 C55 1.524(10) .
C50 C85 1.531(13) .
C50 C69 1.534(11) .
C52 C98 1.374(15) .
C52 C76 1.510(17) .
C53 C78 1.524(11) .
C55 C63 1.567(10) .
C56 C80 1.526(11) .
C59 C81 1.551(11) .
C60 C77 1.376(17) .
C62 C42 1.524(17) 1_534
C63 C69 1.551(11) .
C69 C79 1.536(12) .
C70 C66 1.531(12) .
C70 C76 1.550(11) .
C71 C40 1.539(16) 1_444
C72 C75 1.544(12) .
C75 C80 1.548(10) .
C76 C99 1.548(11) .
C78 C89 1.507(11) .
C78 C82 1.545(11) .
C80 C95 1.539(11) .
C81 C88 1.532(10) .
C81 C90 1.554(10) .
C83 CS3 1.513(12) .
C84 C89 1.524(11) .
C90 C96 1.554(11) .
C99 C100 1.494(12) .
C100 C101 1.462(12) .
C100 C102 1.528(12) .
C102 C103 1.508(12) .
CS1 CS6 1.464(19) .
CS2 CS7 1.35(3) .
C73 C93 1.527(13) .
C73 C87 1.536(11) .
C104 C105 1.486(12) .
C104 C106 1.541(12) .
C105 C107 1.544(12) .
C66 C97 1.543(14) .
C66 C58 1.559(9) .
C93 C94 1.532(9) .
C58 C91 1.566(9) .
